data_4336640
loop_
_publ_author_name
'Abhijeet K. Chaudhari'
'Sanjog S. Nagarkar'
'Biplab Joarder'
'Soumya Mukherjee'
'Sujit K. Ghosh'

_publ_section_title
;
 Structural Dynamism and Controlled Chemical Blocking/Unblocking of Active
 Coordination Space of a Soft Porous Crystal
;
_journal_name_full 'Inorganic Chemistry'
_journal_page_first 12784
_journal_page_last 12789
_journal_paper_doi 10.1021/ic402058f
_journal_volume 52
_journal_year 2013
_chemical_formula_sum 'C70 H70 Cd3 O24'
_chemical_formula_weight 1632.46
_chemical_name_systematic
;
 ?
;
_space_group_IT_number 13
_symmetry_cell_setting monoclinic
_symmetry_space_group_name_Hall '-P 2yc'
_symmetry_space_group_name_H-M 'P 1 2/c 1'
_atom_sites_solution_hydrogens geom
_atom_sites_solution_primary direct
_atom_sites_solution_secondary difmap
_audit_creation_method SHELXL-97
_cell_angle_alpha 90.00
_cell_angle_beta 94.6250(10)
_cell_angle_gamma 90.00
_cell_formula_units_Z 2
_cell_length_a 15.4481(10)
_cell_length_b 11.4391(7)
_cell_length_c 19.1156(13)
_cell_measurement_temperature 200(2)
_cell_volume 3367.0(4)
_computing_cell_refinement 'Bruker SMART'
_computing_data_collection 'Bruker SMART'
_computing_data_reduction 'Bruker SAINT'
_computing_molecular_graphics 'Bruker SHELXTL'
_computing_publication_material 'Bruker SHELXTL'
_computing_structure_refinement 'SHELXL-97 (Sheldrick, 2008)'
_computing_structure_solution 'SHELXL-97 (Sheldrick, 2008)'
_diffrn_ambient_temperature 200(2)
_diffrn_measured_fraction_theta_full 0.995
_diffrn_measured_fraction_theta_max 0.995
_diffrn_radiation_monochromator graphite
_diffrn_radiation_source 'fine-focus sealed tube'
_diffrn_radiation_type MoK\a
_diffrn_radiation_wavelength 0.71073
_diffrn_reflns_av_R_equivalents 0.0238
_diffrn_reflns_av_sigmaI/netI 0.0202
_diffrn_reflns_limit_h_max 18
_diffrn_reflns_limit_h_min -19
_diffrn_reflns_limit_k_max 14
_diffrn_reflns_limit_k_min -14
_diffrn_reflns_limit_l_max 23
_diffrn_reflns_limit_l_min -24
_diffrn_reflns_number 29798
_diffrn_reflns_theta_full 25.00
_diffrn_reflns_theta_max 27.00
_diffrn_reflns_theta_min 3.27
_exptl_absorpt_coefficient_mu 1.020
_exptl_absorpt_correction_T_max 0.9229
_exptl_absorpt_correction_T_min 0.8704
_exptl_absorpt_correction_type multi-scan
_exptl_absorpt_process_details 'multi-scan absorption correction'
_exptl_crystal_colour Colourless
_exptl_crystal_density_diffrn 1.610
_exptl_crystal_description Block
_exptl_crystal_F_000 1652
_exptl_crystal_size_max 0.14
_exptl_crystal_size_mid 0.10
_exptl_crystal_size_min 0.08
_refine_diff_density_max 2.139
_refine_diff_density_min -1.083
_refine_diff_density_rms 0.097
_refine_ls_extinction_method none
_refine_ls_goodness_of_fit_ref 0.993
_refine_ls_hydrogen_treatment mixed
_refine_ls_matrix_type full
_refine_ls_number_parameters 447
_refine_ls_number_reflns 7318
_refine_ls_number_restraints 0
_refine_ls_restrained_S_all 0.993
_refine_ls_R_factor_all 0.0386
_refine_ls_R_factor_gt 0.0342
_refine_ls_shift/su_max 0.001
_refine_ls_shift/su_mean 0.000
_refine_ls_structure_factor_coef Fsqd
_refine_ls_weighting_details 'calc w=1/[\s^2^(Fo^2^)+(0.0566P)^2^+6.7281P] where P=(Fo^2^+2Fc^2^)/3'
_refine_ls_weighting_scheme calc
_refine_ls_wR_factor_gt 0.0940
_refine_ls_wR_factor_ref 0.0985
_reflns_number_gt 6576
_reflns_number_total 7318
_reflns_threshold_expression >2\s(I)
_cod_data_source_file ic402058f_si_004.cif
_cod_data_source_block Compound1_THF
_cod_original_sg_symbol_H-M 'P 2/c'
_cod_database_code 4336640

loop_
_symmetry_equiv_pos_as_xyz
'x, y, z'
'-x, y, -z+1/2'
'-x, -y, -z'
'x, -y, z-1/2'

loop_
_atom_site_label
_atom_site_type_symbol
_atom_site_fract_x
_atom_site_fract_y
_atom_site_fract_z
_atom_site_U_iso_or_equiv
_atom_site_adp_type
_atom_site_occupancy
_atom_site_symmetry_multiplicity
_atom_site_calc_flag
_atom_site_refinement_flags
C1 C 0.38031(19) 0.3251(3) 0.13364(15) 0.0276(6) Uani 1 1 d .
C2 C 0.31776(19) 0.2255(3) 0.11949(16) 0.0287(6) Uani 1 1 d .
C3 C 0.2708(2) 0.2150(4) 0.05520(18) 0.0435(9) Uani 1 1 d .
H4 H 0.2799 0.2680 0.0196 0.052 Uiso 1 1 calc R
C4 C 0.2104(3) 0.1262(4) 0.0431(2) 0.0498(10) Uani 1 1 d .
H5 H 0.1790 0.1194 -0.0002 0.060 Uiso 1 1 calc R
C5 C 0.1977(2) 0.0486(3) 0.0958(2) 0.0358(8) Uani 1 1 d .
C6 C 0.2446(3) 0.0559(3) 0.1600(2) 0.0456(9) Uani 1 1 d .
H24 H 0.2363 0.0014 0.1949 0.055 Uiso 1 1 calc R
C7 C 0.3042(3) 0.1454(3) 0.17178(19) 0.0417(8) Uani 1 1 d .
C8 C 0.0563(2) -0.0220(3) 0.10762(18) 0.0319(7) Uani 1 1 d .
C9 C 0.0305(2) 0.0853(3) 0.1322(2) 0.0351(7) Uani 1 1 d .
C10 C -0.0520(2) 0.0945(3) 0.15476(19) 0.0353(7) Uani 1 1 d .
C11 C -0.1082(2) 0.0006(3) 0.15442(18) 0.0364(7) Uani 1 1 d .
H16 H -0.1634 0.0081 0.1701 0.044 Uiso 1 1 calc R
C12 C -0.0792(2) -0.1055(3) 0.12976(16) 0.0316(7) Uani 1 1 d .
C13 C 0.0019(2) -0.1187(3) 0.10562(16) 0.0309(6) Uani 1 1 d .
H23 H 0.0196 -0.1902 0.0885 0.037 Uiso 1 1 calc R
C14 C -0.1868(2) -0.2258(3) 0.17703(16) 0.0326(7) Uani 1 1 d .
C15 C -0.2702(2) -0.2602(3) 0.15619(17) 0.0382(8) Uani 1 1 d .
H19 H -0.2893 -0.2618 0.1088 0.046 Uiso 1 1 calc R
C16 C -0.3254(2) -0.2924(3) 0.20650(17) 0.0343(7) Uani 1 1 d .
H20 H -0.3821 -0.3148 0.1927 0.041 Uiso 1 1 calc R
C17 C -0.29705(19) -0.2916(3) 0.27697(15) 0.0263(6) Uani 1 1 d .
C18 C -0.2135(2) -0.2545(3) 0.29734(17) 0.0350(7) Uani 1 1 d .
C19 C -0.1578(2) -0.2209(4) 0.24753(17) 0.0383(8) Uani 1 1 d .
H22 H -0.1018 -0.1956 0.2612 0.046 Uiso 1 1 calc R
C20 C -0.1519(2) 0.2535(3) 0.15919(19) 0.0365(7) Uani 1 1 d .
C21 C -0.1861(2) 0.2507(4) 0.09011(19) 0.0451(9) Uani 1 1 d .
H10 H -0.1587 0.2082 0.0568 0.054 Uiso 1 1 calc R
C22 C -0.2618(2) 0.3124(3) 0.07124(17) 0.0395(8) Uani 1 1 d .
H11 H -0.2852 0.3115 0.0249 0.047 Uiso 1 1 calc R
C23 C -0.30269(19) 0.3755(3) 0.12108(15) 0.0283(6) Uani 1 1 d .
C24 C -0.38566(18) 0.4401(3) 0.10186(15) 0.0236(6) Uani 1 1 d .
C25 C -0.2667(2) 0.3779(3) 0.18975(17) 0.0366(8) Uani 1 1 d .
H13 H -0.2935 0.4209 0.2232 0.044 Uiso 1 1 calc R
C26 C -0.1912(2) 0.3167(4) 0.20910(18) 0.0406(8) Uani 1 1 d .
H14 H -0.1672 0.3183 0.2553 0.049 Uiso 1 1 calc R
C27 C 0.64462(19) 0.6658(3) 0.32990(15) 0.0263(6) Uani 1 1 d .
C28 C 0.1184(6) 0.5292(8) 0.0628(4) 0.118(3) Uani 1 1 d .
H28A H 0.1733 0.5706 0.0680 0.142 Uiso 1 1 calc R
H28B H 0.1101 0.4993 0.0153 0.142 Uiso 1 1 calc R
C29 C 0.1188(8) 0.4340(11) 0.1125(7) 0.201(7) Uani 1 1 d .
H29A H 0.1142 0.3591 0.0887 0.241 Uiso 1 1 calc R
H29B H 0.1712 0.4349 0.1440 0.241 Uiso 1 1 calc R
C30 C 0.0433(8) 0.4567(11) 0.1497(9) 0.230(9) Uani 1 1 d .
H30A H 0.0041 0.3905 0.1444 0.277 Uiso 1 1 calc R
H30B H 0.0607 0.4659 0.1993 0.277 Uiso 1 1 calc R
C31 C 0.0021(7) 0.5528(7) 0.1259(6) 0.134(3) Uani 1 1 d .
H31A H -0.0042 0.6069 0.1643 0.160 Uiso 1 1 calc R
H31B H -0.0553 0.5329 0.1050 0.160 Uiso 1 1 calc R
C32 C 0.3729(4) 0.0550(7) 0.3594(4) 0.118(3) Uani 1 1 d G
H32A H 0.3416 -0.0072 0.3339 0.142 Uiso 1 1 calc R
H32B H 0.3414 0.1276 0.3508 0.142 Uiso 1 1 calc R
C33 C 0.4584(5) 0.0648(12) 0.3378(7) 0.47(2) Uani 1 1 d G
H33A H 0.4591 0.0428 0.2888 0.562 Uiso 1 1 calc R
H33B H 0.4787 0.1448 0.3431 0.562 Uiso 1 1 calc R
C34 C 0.5131(4) -0.0109(12) 0.3804(7) 0.404(19) Uani 1 1 d G
H34A H 0.5590 0.0336 0.4057 0.485 Uiso 1 1 calc R
H34B H 0.5395 -0.0684 0.3515 0.485 Uiso 1 1 calc R
C35 C 0.4614(5) -0.0674(5) 0.4284(4) 0.103(2) Uani 1 1 d G
H35A H 0.4383 -0.1407 0.4094 0.124 Uiso 1 1 calc R
H35B H 0.4946 -0.0825 0.4728 0.124 Uiso 1 1 calc R
O1 O 0.39701(15) 0.3864(2) 0.08157(11) 0.0343(5) Uani 1 1 d .
O2 O 0.41077(16) 0.3394(2) 0.19562(12) 0.0396(6) Uani 1 1 d .
O3 O 0.57244(14) 0.6193(2) 0.30835(11) 0.0328(5) Uani 1 1 d .
O4 O 0.54435(17) 0.7086(2) 0.04058(13) 0.0406(6) Uani 1 1 d .
O5 O 0.66568(15) 0.6747(2) 0.39422(11) 0.0393(6) Uani 1 1 d .
O6 O 0.13711(16) -0.0406(2) 0.08354(16) 0.0457(7) Uani 1 1 d .
O7 O -0.13306(16) -0.2026(2) 0.12399(12) 0.0430(6) Uani 1 1 d .
O8 O -0.07395(16) 0.2014(2) 0.18264(16) 0.0479(7) Uani 1 1 d .
O9 O -0.41373(15) 0.4517(2) 0.03904(11) 0.0315(5) Uani 1 1 d .
O10 O -0.42575(13) 0.4846(2) 0.15022(11) 0.0281(4) Uani 1 1 d .
O11 O 0.0511(5) 0.6040(4) 0.0758(3) 0.1247(19) Uani 1 1 d .
O12 O 0.3825(11) 0.0277(14) 0.4382(8) 0.397(12) Uani 1 1 d G
Cd1 Cd 0.5000 0.46801(3) 0.2500 0.02350(9) Uani 1 2 d S
Cd2 Cd 0.456658(13) 0.566368(18) 0.077100(10) 0.02205(8) Uani 1 1 d .
H88 H 0.067(3) 0.150(4) 0.133(2) 0.045(11) Uiso 1 1 d .
H89 H 0.336(3) 0.156(4) 0.214(2) 0.040(10) Uiso 1 1 d .
H90 H -0.194(3) -0.257(4) 0.344(2) 0.042(11) Uiso 1 1 d .

loop_
_atom_site_aniso_label
_atom_site_aniso_U_11
_atom_site_aniso_U_22
_atom_site_aniso_U_33
_atom_site_aniso_U_23
_atom_site_aniso_U_13
_atom_site_aniso_U_12
C1 0.0256(14) 0.0326(16) 0.0255(14) -0.0029(12) 0.0080(11) -0.0037(12)
C2 0.0248(14) 0.0340(16) 0.0281(15) -0.0028(12) 0.0072(11) -0.0059(12)
C3 0.043(2) 0.057(2) 0.0303(17) 0.0064(16) 0.0007(14) -0.0239(18)
C4 0.047(2) 0.064(3) 0.0368(19) 0.0003(18) -0.0056(16) -0.026(2)
C5 0.0236(15) 0.0363(18) 0.049(2) -0.0085(15) 0.0140(14) -0.0090(13)
C6 0.053(2) 0.042(2) 0.043(2) 0.0051(16) 0.0095(17) -0.0163(17)
C7 0.047(2) 0.041(2) 0.0353(18) 0.0040(15) -0.0027(15) -0.0143(16)
C8 0.0226(15) 0.0359(17) 0.0377(17) 0.0035(13) 0.0051(12) -0.0039(13)
C9 0.0271(16) 0.0315(17) 0.047(2) 0.0075(14) 0.0026(14) -0.0037(13)
C10 0.0253(15) 0.0371(18) 0.0424(18) 0.0031(14) -0.0037(13) 0.0053(13)
C11 0.0207(14) 0.050(2) 0.0392(18) 0.0031(15) 0.0038(13) -0.0016(14)
C12 0.0258(15) 0.0422(18) 0.0267(15) 0.0060(13) 0.0016(11) -0.0105(13)
C13 0.0278(15) 0.0348(17) 0.0301(15) 0.0032(13) 0.0023(12) -0.0048(13)
C14 0.0320(16) 0.0400(18) 0.0270(15) -0.0002(13) 0.0098(12) -0.0129(14)
C15 0.0388(18) 0.054(2) 0.0219(15) 0.0015(14) 0.0017(12) -0.0199(16)
C16 0.0287(16) 0.046(2) 0.0277(15) 0.0049(13) -0.0007(12) -0.0166(14)
C17 0.0255(14) 0.0296(15) 0.0241(14) -0.0001(11) 0.0045(11) -0.0069(12)
C18 0.0317(16) 0.050(2) 0.0234(15) 0.0003(14) 0.0012(12) -0.0122(15)
C19 0.0253(16) 0.058(2) 0.0317(17) -0.0004(15) 0.0007(12) -0.0139(15)
C20 0.0223(15) 0.0420(19) 0.0448(19) 0.0037(15) -0.0002(13) 0.0090(14)
C21 0.0373(19) 0.061(2) 0.0382(19) -0.0053(17) 0.0074(14) 0.0223(18)
C22 0.0360(18) 0.056(2) 0.0265(16) -0.0012(15) 0.0044(13) 0.0171(16)
C23 0.0219(14) 0.0384(17) 0.0249(14) 0.0023(12) 0.0042(11) 0.0063(12)
C24 0.0201(13) 0.0291(15) 0.0217(13) 0.0004(11) 0.0019(10) 0.0011(11)
C25 0.0285(16) 0.054(2) 0.0271(15) -0.0007(14) 0.0019(12) 0.0118(15)
C26 0.0328(17) 0.057(2) 0.0306(17) 0.0007(15) -0.0047(13) 0.0094(16)
C27 0.0259(14) 0.0282(15) 0.0251(14) 0.0004(11) 0.0047(11) -0.0050(12)
C28 0.142(7) 0.118(7) 0.097(6) -0.020(5) 0.026(5) -0.027(6)
C29 0.208(12) 0.189(12) 0.223(13) 0.120(10) 0.125(11) 0.120(10)
C30 0.165(10) 0.183(11) 0.37(2) 0.185(13) 0.165(12) 0.102(9)
C31 0.160(9) 0.091(6) 0.154(9) 0.039(6) 0.043(7) 0.000(6)
C32 0.114(6) 0.095(6) 0.143(8) 0.003(5) -0.004(6) 0.001(5)
C33 0.093(7) 0.53(3) 0.76(5) 0.58(4) -0.124(14) -0.095(12)
C34 0.26(2) 0.59(4) 0.36(3) 0.28(3) 0.04(2) -0.18(3)
C35 0.121(6) 0.056(4) 0.135(6) 0.041(4) 0.019(5) 0.005(3)
O1 0.0389(13) 0.0380(13) 0.0267(11) -0.0004(9) 0.0075(9) -0.0145(10)
O2 0.0446(14) 0.0479(15) 0.0264(11) -0.0024(10) 0.0031(10) -0.0192(12)
O3 0.0299(11) 0.0434(13) 0.0258(11) 0.0005(9) 0.0054(8) -0.0142(10)
O4 0.0467(14) 0.0357(13) 0.0413(13) -0.0061(10) 0.0150(11) -0.0109(11)
O5 0.0367(13) 0.0597(16) 0.0218(11) 0.0001(10) 0.0040(9) -0.0179(12)
O6 0.0291(12) 0.0398(14) 0.0707(19) -0.0141(13) 0.0195(12) -0.0125(11)
O7 0.0402(14) 0.0586(17) 0.0321(12) -0.0072(11) 0.0147(10) -0.0266(12)
O8 0.0288(12) 0.0455(15) 0.0668(18) -0.0092(13) -0.0117(12) 0.0140(11)
O9 0.0319(12) 0.0430(13) 0.0191(10) 0.0012(9) -0.0014(8) 0.0079(10)
O10 0.0233(10) 0.0390(12) 0.0225(10) 0.0001(9) 0.0055(8) 0.0055(9)
O11 0.176(6) 0.065(3) 0.137(5) 0.019(3) 0.036(4) 0.007(4)
O12 0.46(2) 0.44(2) 0.307(15) 0.250(15) 0.106(15) 0.329(18)
Cd1 0.02325(15) 0.03125(17) 0.01597(14) 0.000 0.00141(10) 0.000
Cd2 0.02192(12) 0.02786(13) 0.01673(11) -0.00028(7) 0.00370(7) 0.00211(8)

loop_
_atom_type_symbol
_atom_type_description
_atom_type_scat_dispersion_real
_atom_type_scat_dispersion_imag
_atom_type_scat_source
C C 0.0033 0.0016 'International Tables Vol C Tables 4.2.6.8 and 6.1.1.4'
H H 0.0000 0.0000 'International Tables Vol C Tables 4.2.6.8 and 6.1.1.4'
O O 0.0106 0.0060 'International Tables Vol C Tables 4.2.6.8 and 6.1.1.4'
Cd Cd -0.8075 1.2024 'International Tables Vol C Tables 4.2.6.8 and 6.1.1.4'

loop_
_geom_angle_atom_site_label_1
_geom_angle_atom_site_label_2
_geom_angle_atom_site_label_3
_geom_angle
_geom_angle_site_symmetry_1
_geom_angle_site_symmetry_3
O2 C1 O1 126.2(3) . .
O2 C1 C2 117.2(3) . .
O1 C1 C2 116.6(3) . .
C3 C2 C7 119.0(3) . .
C3 C2 C1 120.7(3) . .
C7 C2 C1 120.3(3) . .
C2 C3 C4 120.7(3) . .
C2 C3 H4 119.7 . .
C4 C3 H4 119.7 . .
C5 C4 C3 119.2(3) . .
C5 C4 H5 120.4 . .
C3 C4 H5 120.4 . .
C4 C5 C6 121.4(3) . .
C4 C5 O6 119.1(3) . .
C6 C5 O6 119.6(3) . .
C5 C6 C7 119.1(3) . .
C5 C6 H24 120.5 . .
C7 C6 H24 120.5 . .
C6 C7 C2 120.6(3) . .
C6 C7 H89 123(3) . .
C2 C7 H89 117(3) . .
O6 C8 C9 122.9(3) . .
O6 C8 C13 115.4(3) . .
C9 C8 C13 121.7(3) . .
C10 C9 C8 118.1(3) . .
C10 C9 H88 120(3) . .
C8 C9 H88 121(3) . .
C11 C10 C9 122.4(3) . .
C11 C10 O8 121.0(3) . .
C9 C10 O8 116.5(3) . .
C10 C11 C12 117.5(3) . .
C10 C11 H16 121.3 . .
C12 C11 H16 121.3 . .
C13 C12 C11 122.5(3) . .
C13 C12 O7 116.1(3) . .
C11 C12 O7 121.3(3) . .
C12 C13 C8 117.9(3) . .
C12 C13 H23 121.1 . .
C8 C13 H23 121.1 . .
C15 C14 C19 121.0(3) . .
C15 C14 O7 116.4(3) . .
C19 C14 O7 122.5(3) . .
C14 C15 C16 119.3(3) . .
C14 C15 H19 120.3 . .
C16 C15 H19 120.3 . .
C17 C16 C15 120.6(3) . .
C17 C16 H20 119.7 . .
C15 C16 H20 119.7 . .
C16 C17 C18 119.4(3) . .
C16 C17 C27 119.8(3) . 1_445
C18 C17 C27 120.7(3) . 1_445
C17 C18 C19 120.5(3) . .
C17 C18 H90 119(2) . .
C19 C18 H90 120(2) . .
C14 C19 C18 119.1(3) . .
C14 C19 H22 120.5 . .
C18 C19 H22 120.5 . .
C26 C20 C21 121.3(3) . .
C26 C20 O8 114.9(3) . .
C21 C20 O8 123.6(3) . .
C20 C21 C22 119.0(3) . .
C20 C21 H10 120.5 . .
C22 C21 H10 120.5 . .
C23 C22 C21 120.4(3) . .
C23 C22 H11 119.8 . .
C21 C22 H11 119.8 . .
C25 C23 C22 119.4(3) . .
C25 C23 C24 119.5(3) . .
C22 C23 C24 121.1(3) . .
O9 C24 O10 120.6(3) . .
O9 C24 C23 120.7(3) . .
O10 C24 C23 118.7(3) . .
C26 C25 C23 120.6(3) . .
C26 C25 H13 119.7 . .
C23 C25 H13 119.7 . .
C20 C26 C25 119.3(3) . .
C20 C26 H14 120.4 . .
C25 C26 H14 120.4 . .
O5 C27 O3 120.3(3) . .
O5 C27 C17 121.1(3) . 1_665
O3 C27 C17 118.6(3) . 1_665
O5 C27 Cd2 60.51(15) . 2_655
O3 C27 Cd2 60.03(15) . 2_655
C17 C27 Cd2 174.3(2) 1_665 2_655
O11 C28 C29 108.1(7) . .
O11 C28 H28A 110.1 . .
C29 C28 H28A 110.1 . .
O11 C28 H28B 110.1 . .
C29 C28 H28B 110.1 . .
H28A C28 H28B 108.4 . .
C30 C29 C28 103.2(8) . .
C30 C29 H29A 111.1 . .
C28 C29 H29A 111.1 . .
C30 C29 H29B 111.1 . .
C28 C29 H29B 111.1 . .
H29A C29 H29B 109.1 . .
C31 C30 C29 111.4(9) . .
C31 C30 H30A 109.4 . .
C29 C30 H30A 109.4 . .
C31 C30 H30B 109.4 . .
C29 C30 H30B 109.4 . .
H30A C30 H30B 108.0 . .
C30 C31 O11 108.1(9) . .
C30 C31 H31A 110.1 . .
O11 C31 H31A 110.1 . .
C30 C31 H31B 110.1 . .
O11 C31 H31B 110.1 . .
H31A C31 H31B 108.4 . .
C33 C32 O12 106.4(8) . .
C33 C32 H32A 110.4 . .
O12 C32 H32A 110.4 . .
C33 C32 H32B 110.4 . .
O12 C32 H32B 110.4 . .
H32A C32 H32B 108.6 . .
C34 C33 C32 108.0 . .
C34 C33 H33A 110.1 . .
C32 C33 H33A 110.1 . .
C34 C33 H33B 110.1 . .
C32 C33 H33B 110.1 . .
H33A C33 H33B 108.4 . .
C33 C34 C35 108.0 . .
C33 C34 H34A 110.1 . .
C35 C34 H34A 110.1 . .
C33 C34 H34B 110.1 . .
C35 C34 H34B 110.1 . .
H34A C34 H34B 108.4 . .
O12 C35 C34 103.4(6) . .
O12 C35 H35A 111.1 . .
C34 C35 H35A 111.1 . .
O12 C35 H35B 111.1 . .
C34 C35 H35B 111.1 . .
H35A C35 H35B 109.1 . .
C1 O1 Cd2 130.3(2) . .
C1 O2 Cd1 134.7(2) . .
C27 O3 Cd1 148.2(2) . .
C27 O3 Cd2 91.97(17) . 2_655
Cd1 O3 Cd2 97.80(8) . 2_655
C27 O5 Cd2 92.04(18) . 2_655
C8 O6 C5 116.4(3) . .
C12 O7 C14 119.1(3) . .
C20 O8 C10 119.2(3) . .
C24 O9 Cd2 168.2(2) . 3_565
C24 O9 Cd2 90.00(17) . 1_455
Cd2 O9 Cd2 98.72(8) 3_565 1_455
C24 O10 Cd1 151.4(2) . 1_455
C24 O10 Cd2 97.13(17) . 1_455
Cd1 O10 Cd2 96.33(7) 1_455 1_455
C28 O11 C31 108.7(6) . .
C35 O12 C32 92.1(8) . .
O2 Cd1 O2 96.84(14) . 2_655
O2 Cd1 O3 170.61(10) . .
O2 Cd1 O3 90.70(9) 2_655 .
O2 Cd1 O3 90.70(9) . 2_655
O2 Cd1 O3 170.61(10) 2_655 2_655
O3 Cd1 O3 82.38(12) . 2_655
O2 Cd1 O10 89.92(8) . 1_655
O2 Cd1 O10 96.33(8) 2_655 1_655
O3 Cd1 O10 94.82(8) . 1_655
O3 Cd1 O10 78.02(7) 2_655 1_655
O2 Cd1 O10 96.33(8) . 2
O2 Cd1 O10 89.92(8) 2_655 2
O3 Cd1 O10 78.02(7) . 2
O3 Cd1 O10 94.82(8) 2_655 2
O10 Cd1 O10 170.59(12) 1_655 2
O1 Cd2 O4 157.30(9) . .
O1 Cd2 O9 82.32(8) . 3_565
O4 Cd2 O9 84.20(9) . 3_565
O1 Cd2 O3 95.19(8) . 2_655
O4 Cd2 O3 105.45(9) . 2_655
O9 Cd2 O3 150.49(8) 3_565 2_655
O1 Cd2 O5 97.65(9) . 2_655
O4 Cd2 O5 101.80(10) . 2_655
O9 Cd2 O5 95.66(8) 3_565 2_655
O3 Cd2 O5 55.36(7) 2_655 2_655
O1 Cd2 O10 85.09(8) . 1_655
O4 Cd2 O10 90.92(9) . 1_655
O9 Cd2 O10 133.06(7) 3_565 1_655
O3 Cd2 O10 75.50(7) 2_655 1_655
O5 Cd2 O10 130.85(7) 2_655 1_655
O1 Cd2 O9 82.77(8) . 1_655
O4 Cd2 O9 77.18(9) . 1_655
O9 Cd2 O9 81.28(8) 3_565 1_655
O3 Cd2 O9 127.77(7) 2_655 1_655
O5 Cd2 O9 176.84(7) 2_655 1_655
O10 Cd2 O9 52.28(7) 1_655 1_655
O1 Cd2 C27 95.67(9) . 2_655
O4 Cd2 C27 106.99(9) . 2_655
O9 Cd2 C27 122.68(8) 3_565 2_655
O3 Cd2 C27 27.99(8) 2_655 2_655
O5 Cd2 C27 27.45(8) 2_655 2_655
O10 Cd2 C27 103.42(8) 1_655 2_655
O9 Cd2 C27 155.70(8) 1_655 2_655

loop_
_geom_bond_atom_site_label_1
_geom_bond_atom_site_label_2
_geom_bond_distance
_geom_bond_site_symmetry_2
C1 O2 1.250(4) .
C1 O1 1.261(4) .
C1 C2 1.504(4) .
C2 C3 1.381(5) .
C2 C7 1.385(5) .
C3 C4 1.386(5) .
C3 H4 0.9300 .
C4 C5 1.368(5) .
C4 H5 0.9300 .
C5 C6 1.375(6) .
C5 O6 1.392(4) .
C6 C7 1.383(5) .
C6 H24 0.9300 .
C7 H89 0.92(4) .
C8 O6 1.381(4) .
C8 C9 1.384(5) .
C8 C13 1.389(4) .
C9 C10 1.382(5) .
C9 H88 0.93(4) .
C10 C11 1.380(5) .
C10 O8 1.387(4) .
C11 C12 1.389(5) .
C11 H16 0.9300 .
C12 C13 1.379(4) .
C12 O7 1.387(4) .
C13 H23 0.9300 .
C14 C15 1.374(4) .
C14 C19 1.387(5) .
C14 O7 1.387(4) .
C15 C16 1.387(4) .
C15 H19 0.9300 .
C16 C17 1.383(4) .
C16 H20 0.9300 .
C17 C18 1.385(4) .
C17 C27 1.490(4) 1_445
C18 C19 1.388(4) .
C18 H90 0.93(4) .
C19 H22 0.9300 .
C20 C26 1.376(5) .
C20 C21 1.382(5) .
C20 O8 1.386(4) .
C21 C22 1.388(5) .
C21 H10 0.9300 .
C22 C23 1.388(4) .
C22 H11 0.9300 .
C23 C25 1.384(4) .
C23 C24 1.499(4) .
C24 O9 1.250(4) .
C24 O10 1.261(4) .
C25 C26 1.385(5) .
C25 H13 0.9300 .
C26 H14 0.9300 .
C27 O5 1.250(4) .
C27 O3 1.273(4) .
C27 C17 1.490(4) 1_665
C27 Cd2 2.711(3) 2_655
C28 O11 1.384(10) .
C28 C29 1.445(12) .
C28 H28A 0.9700 .
C28 H28B 0.9700 .
C29 C30 1.438(12) .
C29 H29A 0.9700 .
C29 H29B 0.9700 .
C30 C31 1.331(11) .
C30 H30A 0.9700 .
C30 H30B 0.9700 .
C31 O11 1.397(10) .
C31 H31A 0.9700 .
C31 H31B 0.9700 .
C32 C33 1.4200 .
C32 O12 1.534(14) .
C32 H32A 0.9700 .
C32 H32B 0.9700 .
C33 C34 1.4200 .
C33 H33A 0.9700 .
C33 H33B 0.9700 .
C34 C35 1.4200 .
C34 H34A 0.9700 .
C34 H34B 0.9700 .
C35 O12 1.655(12) .
C35 H35A 0.9700 .
C35 H35B 0.9700 .
O1 Cd2 2.260(2) .
O2 Cd1 2.217(2) .
O3 Cd1 2.300(2) .
O3 Cd2 2.350(2) 2_655
O4 Cd2 2.263(2) .
O5 Cd2 2.361(2) 2_655
O9 Cd2 2.275(2) 3_565
O9 Cd2 2.548(2) 1_455
O10 Cd1 2.311(2) 1_455
O10 Cd2 2.391(2) 1_455
Cd1 O2 2.217(2) 2_655
Cd1 O3 2.300(2) 2_655
Cd1 O10 2.311(2) 1_655
Cd1 O10 2.311(2) 2
Cd2 O9 2.275(2) 3_565
Cd2 O3 2.350(2) 2_655
Cd2 O5 2.361(2) 2_655
Cd2 O10 2.391(2) 1_655
Cd2 O9 2.548(2) 1_655
Cd2 C27 2.711(3) 2_655
